data_4511970
loop_
_publ_author_name
'Mohapatra, Balaram'
'Venkatesh, V.'
'Verma, Sandeep'

_publ_section_title
;
 Crystal Engineering with 2-Aminopurine Containing a Carboxylic Acid
 Pendant
;
_journal_issue 10
_journal_name_full 'Crystal Growth &amp; Design'
_journal_page_first 5042
_journal_paper_doi 10.1021/cg501142v
_journal_volume 14
_journal_year 2014
_chemical_formula_sum 'C16 H30 Co N12 O16'
_chemical_formula_weight 705.45
_chemical_name_systematic
;
 ?
;
_space_group_IT_number 14
_symmetry_cell_setting monoclinic
_symmetry_space_group_name_Hall '-P 2ybc'
_symmetry_space_group_name_H-M 'P 1 21/c 1'
_atom_sites_solution_hydrogens geom
_atom_sites_solution_primary direct
_atom_sites_solution_secondary difmap
_audit_creation_method SHELXL-97
_cell_angle_alpha 90.00
_cell_angle_beta 100.174(3)
_cell_angle_gamma 90.00
_cell_formula_units_Z 2
_cell_length_a 8.6628(13)
_cell_length_b 21.603(3)
_cell_length_c 7.5795(11)
_cell_measurement_reflns_used 2598
_cell_measurement_temperature 100(2)
_cell_measurement_theta_max 25.5
_cell_measurement_theta_min 2.4
_cell_volume 1396.1(4)
_computing_structure_refinement 'SHELXL-97 (Sheldrick, 1997)'
_diffrn_ambient_temperature 100(2)
_diffrn_measured_fraction_theta_full 0.999
_diffrn_measured_fraction_theta_max 0.999
_diffrn_radiation_monochromator graphite
_diffrn_radiation_source 'fine-focus sealed tube'
_diffrn_radiation_type MoK\a
_diffrn_radiation_wavelength 0.71073
_diffrn_reflns_av_R_equivalents 0.0357
_diffrn_reflns_av_sigmaI/netI 0.0380
_diffrn_reflns_limit_h_max 10
_diffrn_reflns_limit_h_min -10
_diffrn_reflns_limit_k_max 26
_diffrn_reflns_limit_k_min -25
_diffrn_reflns_limit_l_max 9
_diffrn_reflns_limit_l_min -5
_diffrn_reflns_number 7861
_diffrn_reflns_theta_full 25.50
_diffrn_reflns_theta_max 25.50
_diffrn_reflns_theta_min 2.39
_exptl_absorpt_coefficient_mu 0.712
_exptl_absorpt_correction_T_max 0.867
_exptl_absorpt_correction_T_min 0.855
_exptl_absorpt_correction_type psi-scan
_exptl_absorpt_process_details '(North et al., 1968)'
_exptl_crystal_colour Pink
_exptl_crystal_density_diffrn 1.678
_exptl_crystal_density_method 'not measured'
_exptl_crystal_description Block
_exptl_crystal_F_000 730
_exptl_crystal_size_max 0.22
_exptl_crystal_size_mid 0.21
_exptl_crystal_size_min 0.20
_refine_diff_density_max 1.842
_refine_diff_density_min -1.002
_refine_diff_density_rms 0.122
_refine_ls_extinction_method none
_refine_ls_goodness_of_fit_ref 1.104
_refine_ls_hydrogen_treatment mixed
_refine_ls_matrix_type full
_refine_ls_number_parameters 218
_refine_ls_number_reflns 2598
_refine_ls_number_restraints 16
_refine_ls_restrained_S_all 1.148
_refine_ls_R_factor_all 0.1076
_refine_ls_R_factor_gt 0.0954
_refine_ls_shift/su_max 0.000
_refine_ls_shift/su_mean 0.000
_refine_ls_structure_factor_coef Fsqd
_refine_ls_weighting_details 'calc w=1/[\s^2^(Fo^2^)+(0.0569P)^2^+11.6508P] where P=(Fo^2^+2Fc^2^)/3'
_refine_ls_weighting_scheme calc
_refine_ls_wR_factor_gt 0.2073
_refine_ls_wR_factor_ref 0.2148
_reflns_number_gt 2243
_reflns_number_total 2598
_reflns_threshold_expression >2sigma(I)
_cod_data_source_file cg501142v_si_002.cif
_cod_data_source_block complex5
_cod_depositor_comments
;
The following automatic conversions were performed:

'_symmetry_cell_setting' value 'Monoclinic' changed to 'monoclinic'
according to
/home/saulius/struct/COD-crude-data--automatic-downloads/rss-feeds/ACS/lib/dictionaries/cif_core.dic
dictionary named 'cif_core.dic' version 2.4.2 from 2011-04-26.

Automatic conversion script
Id: cif_fix_values 2281 2013-09-26 08:29:07Z andrius 

 Adding full bibliography for 4511966--4511973.cif.
;
_cod_original_cell_volume 1396.2(4)
_cod_original_sg_symbol_H-M 'P 21/c'
_cod_database_code 4511970

loop_
_symmetry_equiv_pos_as_xyz
'x, y, z'
'-x, y+1/2, -z+1/2'
'-x, -y, -z'
'x, -y-1/2, z-1/2'

loop_
_atom_site_label
_atom_site_type_symbol
_atom_site_fract_x
_atom_site_fract_y
_atom_site_fract_z
_atom_site_U_iso_or_equiv
_atom_site_adp_type
_atom_site_occupancy
_atom_site_symmetry_multiplicity
_atom_site_calc_flag
_atom_site_refinement_flags
Co1 Co 0.0000 0.5000 0.5000 0.0374(4) Uani 1 2 d S
O4 O -0.3018(5) 0.4077(2) 0.7855(6) 0.0363(11) Uani 1 1 d .
C8 C 0.2360(9) 0.4032(4) 0.4194(11) 0.055(2) Uani 1 1 d .
H8 H 0.2942 0.4361 0.3867 0.066 Uiso 1 1 calc R
O3 O -0.5498(6) 0.4005(5) 0.7747(13) 0.129(4) Uani 1 1 d .
O2W O 0.2289(5) 0.5318(3) 0.6091(7) 0.0452(14) Uani 1 1 d .
H2WA H 0.2828 0.5028 0.6704 0.068 Uiso 1 1 d R
H2WB H 0.2236 0.5630 0.6791 0.068 Uiso 1 1 d R
O1W O 0.0445(6) 0.5196(3) 0.2452(7) 0.0387(13) Uani 1 1 d .
N7 N 0.1039(7) 0.4109(3) 0.4792(8) 0.0452(17) Uani 1 1 d .
N9 N 0.2808(7) 0.3431(3) 0.4091(9) 0.0488(18) Uani 1 1 d .
C5 C 0.0567(7) 0.3507(3) 0.5092(8) 0.0324(16) Uani 1 1 d .
C6 C -0.0724(7) 0.3254(4) 0.5668(8) 0.0331(16) Uani 1 1 d .
H6 H -0.1485 0.3508 0.6013 0.040 Uiso 1 1 calc R
N1 N -0.0861(5) 0.2641(3) 0.5719(6) 0.0298(12) Uani 1 1 d .
C2 C 0.0274(7) 0.2264(4) 0.5233(8) 0.0332(16) Uani 1 1 d .
N2 N 0.0060(6) 0.1658(3) 0.5316(7) 0.0395(15) Uani 1 1 d .
H2A H 0.0745 0.1408 0.5022 0.047 Uiso 1 1 calc R
H2B H -0.0763 0.1515 0.5663 0.047 Uiso 1 1 calc R
N3 N 0.1582(6) 0.2473(3) 0.4681(7) 0.0311(13) Uani 1 1 d .
N1A N -0.4291(6) 0.4335(4) 0.7816(7) 0.0439(17) Uani 1 1 d .
O5 O -0.4405(7) 0.4902(3) 0.7862(8) 0.0592(17) Uani 1 1 d .
C4 C 0.1660(7) 0.3079(4) 0.4634(8) 0.0350(17) Uani 1 1 d .
C11 C 0.6481(10) 0.3293(5) 0.2029(11) 0.057(3) Uani 1 1 d D
O2 O 0.6517(5) 0.2711(3) 0.1537(7) 0.0575(17) Uani 1 1 d .
H2 H 0.7343 0.2642 0.1187 0.086 Uiso 1 1 calc R
O1 O 0.7505(6) 0.3666(3) 0.2024(7) 0.0524(15) Uani 1 1 d .
O3W O 0.2224(5) 0.0629(3) 0.4635(7) 0.0447(13) Uani 1 1 d G
H3WA H 0.2765 0.0871 0.4102 0.067 Uiso 1 1 d G
H3WB H 0.2820 0.0451 0.5497 0.067 Uiso 1 1 d G
C9 C 0.4297(11) 0.3197(5) 0.3693(16) 0.081(3) Uani 1 1 d DU
H9A H 0.5086 0.3247 0.4762 0.097 Uiso 1 1 calc R
H9B H 0.4178 0.2756 0.3467 0.097 Uiso 1 1 calc R
C10 C 0.4871(13) 0.3458(6) 0.2278(19) 0.108(4) Uani 1 1 d DU
H10A H 0.4831 0.3904 0.2406 0.129 Uiso 1 1 calc R
H10B H 0.4159 0.3351 0.1185 0.129 Uiso 1 1 calc R
H1WA H -0.029(11) 0.534(4) 0.186(12) 0.05(3) Uiso 1 1 d .
H1WB H 0.114(12) 0.542(5) 0.232(14) 0.07(3) Uiso 1 1 d .

loop_
_atom_site_aniso_label
_atom_site_aniso_U_11
_atom_site_aniso_U_22
_atom_site_aniso_U_33
_atom_site_aniso_U_23
_atom_site_aniso_U_13
_atom_site_aniso_U_12
Co1 0.0252(6) 0.0516(9) 0.0408(8) 0.0327(6) 0.0206(5) 0.0221(6)
O4 0.021(2) 0.050(3) 0.039(3) 0.003(2) 0.0096(18) 0.006(2)
C8 0.045(4) 0.057(5) 0.073(6) 0.048(4) 0.042(4) 0.033(4)
O3 0.021(3) 0.183(9) 0.186(9) -0.155(8) 0.025(4) -0.027(4)
O2W 0.028(2) 0.061(3) 0.051(3) 0.034(3) 0.019(2) 0.027(2)
O1W 0.023(2) 0.055(3) 0.041(3) 0.029(2) 0.013(2) 0.012(2)
N7 0.036(3) 0.058(4) 0.048(4) 0.039(3) 0.028(3) 0.033(3)
N9 0.035(3) 0.059(4) 0.062(4) 0.042(3) 0.033(3) 0.029(3)
C5 0.022(3) 0.055(4) 0.022(3) 0.020(3) 0.011(2) 0.019(3)
C6 0.017(3) 0.066(5) 0.016(3) 0.009(3) 0.003(2) 0.015(3)
N1 0.016(2) 0.056(4) 0.017(2) -0.002(2) 0.0036(18) 0.003(2)
C2 0.018(3) 0.067(5) 0.015(3) -0.002(3) 0.003(2) 0.001(3)
N2 0.023(3) 0.062(4) 0.036(3) -0.020(3) 0.014(2) -0.012(3)
N3 0.020(2) 0.053(4) 0.022(3) 0.012(2) 0.006(2) 0.008(2)
N1A 0.018(3) 0.085(5) 0.025(3) -0.021(3) -0.004(2) 0.013(3)
O5 0.056(3) 0.074(4) 0.053(3) 0.024(3) 0.021(3) 0.041(3)
C4 0.020(3) 0.063(5) 0.024(3) 0.025(3) 0.012(2) 0.016(3)
C11 0.062(6) 0.066(6) 0.053(5) 0.036(4) 0.037(4) 0.049(5)
O2 0.018(2) 0.105(5) 0.053(3) 0.035(3) 0.016(2) 0.016(3)
O1 0.035(3) 0.080(4) 0.046(3) 0.015(3) 0.018(2) 0.024(3)
O3W 0.025(2) 0.069(4) 0.042(3) -0.029(3) 0.011(2) -0.012(2)
C9 0.061(5) 0.072(6) 0.128(7) 0.054(5) 0.068(5) 0.033(4)
C10 0.084(6) 0.102(7) 0.154(9) 0.034(7) 0.071(6) 0.035(6)

loop_
_atom_type_symbol
_atom_type_description
_atom_type_scat_dispersion_real
_atom_type_scat_dispersion_imag
_atom_type_scat_source
C C 0.0033 0.0016 'International Tables Vol C Tables 4.2.6.8 and 6.1.1.4'
N N 0.0061 0.0033 'International Tables Vol C Tables 4.2.6.8 and 6.1.1.4'
Co Co 0.3494 0.9721 'International Tables Vol C Tables 4.2.6.8 and 6.1.1.4'
O O 0.0106 0.0060 'International Tables Vol C Tables 4.2.6.8 and 6.1.1.4'
H H 0.0000 0.0000 'International Tables Vol C Tables 4.2.6.8 and 6.1.1.4'

loop_
_geom_angle_atom_site_label_1
_geom_angle_atom_site_label_2
_geom_angle_atom_site_label_3
_geom_angle
_geom_angle_site_symmetry_1
_geom_angle_site_symmetry_3
O1W Co1 O1W 180.0(3) . 3_566
O1W Co1 O2W 91.0(2) . 3_566
O1W Co1 O2W 89.0(2) 3_566 3_566
O1W Co1 O2W 89.0(2) . .
O1W Co1 O2W 91.0(2) 3_566 .
O2W Co1 O2W 180.0(3) 3_566 .
O1W Co1 N7 92.0(2) . 3_566
O1W Co1 N7 88.0(2) 3_566 3_566
O2W Co1 N7 86.8(2) 3_566 3_566
O2W Co1 N7 93.2(2) . 3_566
O1W Co1 N7 88.0(2) . .
O1W Co1 N7 92.0(2) 3_566 .
O2W Co1 N7 93.2(2) 3_566 .
O2W Co1 N7 86.8(2) . .
N7 Co1 N7 180.000(1) 3_566 .
N7 C8 N9 114.5(7) . .
N7 C8 H8 122.8 . .
N9 C8 H8 122.8 . .
Co1 O2W H2WA 110.7 . .
Co1 O2W H2WB 110.1 . .
H2WA O2W H2WB 108.5 . .
Co1 O1W H1WA 110(6) . .
Co1 O1W H1WB 121(7) . .
H1WA O1W H1WB 105(9) . .
C8 N7 C5 103.7(6) . .
C8 N7 Co1 122.8(5) . .
C5 N7 Co1 133.4(4) . .
C8 N9 C4 106.4(5) . .
C8 N9 C9 127.7(7) . .
C4 N9 C9 125.5(6) . .
C6 C5 N7 134.2(6) . .
C6 C5 C4 115.7(6) . .
N7 C5 C4 110.1(5) . .
N1 C6 C5 118.9(6) . .
N1 C6 H6 120.5 . .
C5 C6 H6 120.5 . .
C6 N1 C2 120.7(5) . .
N2 C2 N3 118.4(6) . .
N2 C2 N1 117.4(6) . .
N3 C2 N1 124.2(7) . .
C2 N2 H2A 120.0 . .
C2 N2 H2B 120.0 . .
H2A N2 H2B 120.0 . .
C4 N3 C2 113.1(6) . .
O5 N1A O4 121.7(6) . .
O5 N1A O3 119.7(7) . .
O4 N1A O3 118.6(8) . .
N3 C4 N9 127.3(6) . .
N3 C4 C5 127.4(6) . .
N9 C4 C5 105.3(6) . .
O1 C11 O2 126.0(6) . .
O1 C11 C10 123.4(9) . .
O2 C11 C10 109.7(10) . .
C11 O2 H2 109.5 . .
H3WA O3W H3WB 109.5 . .
C10 C9 N9 118.0(8) . .
C10 C9 H9A 107.8 . .
N9 C9 H9A 107.8 . .
C10 C9 H9B 107.8 . .
N9 C9 H9B 107.8 . .
H9A C9 H9B 107.1 . .
C9 C10 C11 118.5(9) . .
C9 C10 H10A 107.7 . .
C11 C10 H10A 107.7 . .
C9 C10 H10B 107.7 . .
C11 C10 H10B 107.7 . .
H10A C10 H10B 107.1 . .

loop_
_geom_bond_atom_site_label_1
_geom_bond_atom_site_label_2
_geom_bond_distance
_geom_bond_site_symmetry_2
Co1 O1W 2.079(5) .
Co1 O1W 2.079(5) 3_566
Co1 O2W 2.123(5) 3_566
Co1 O2W 2.123(5) .
Co1 N7 2.142(6) 3_566
Co1 N7 2.142(6) .
O4 N1A 1.231(7) .
C8 N7 1.314(8) .
C8 N9 1.361(10) .
C8 H8 0.9300 .
O3 N1A 1.259(9) .
O2W H2WA 0.8651 .
O2W H2WB 0.8642 .
O1W H1WA 0.78(9) .
O1W H1WB 0.79(10) .
N7 C5 1.394(9) .
N9 C4 1.372(9) .
N9 C9 1.465(9) .
C5 C6 1.383(9) .
C5 C4 1.410(9) .
C6 N1 1.330(9) .
C6 H6 0.9300 .
N1 C2 1.377(8) .
C2 N2 1.325(9) .
C2 N3 1.353(8) .
N2 H2A 0.8600 .
N2 H2B 0.8600 .
N3 C4 1.312(9) .
N1A O5 1.229(9) .
C11 O1 1.199(11) .
C11 O2 1.312(11) .
C11 C10 1.484(10) .
O2 H2 0.8200 .
O3W H3WA 0.8501 .
O3W H3WB 0.8499 .
C9 C10 1.380(11) .
C9 H9A 0.9700 .
C9 H9B 0.9700 .
C10 H10A 0.9700 .
C10 H10B 0.9700 .

loop_
_geom_torsion_atom_site_label_1
_geom_torsion_atom_site_label_2
_geom_torsion_atom_site_label_3
_geom_torsion_atom_site_label_4
_geom_torsion
_geom_torsion_site_symmetry_1
N9 C8 N7 C5 -0.6(10) .
N9 C8 N7 Co1 -177.6(5) .
O1W Co1 N7 C8 45.2(7) .
O1W Co1 N7 C8 -134.8(7) 3_566
O2W Co1 N7 C8 136.1(7) 3_566
O2W Co1 N7 C8 -43.9(7) .
N7 Co1 N7 C8 180(44) 3_566
O1W Co1 N7 C5 -130.7(7) .
O1W Co1 N7 C5 49.3(7) 3_566
O2W Co1 N7 C5 -39.8(7) 3_566
O2W Co1 N7 C5 140.2(7) .
N7 Co1 N7 C5 4(42) 3_566
N7 C8 N9 C4 1.4(10) .
N7 C8 N9 C9 -171.9(9) .
C8 N7 C5 C6 -177.9(8) .
Co1 N7 C5 C6 -1.5(12) .
C8 N7 C5 C4 -0.4(8) .
Co1 N7 C5 C4 176.1(5) .
N7 C5 C6 N1 176.3(7) .
C4 C5 C6 N1 -1.1(8) .
C5 C6 N1 C2 0.9(8) .
C6 N1 C2 N2 -179.9(5) .
C6 N1 C2 N3 0.1(9) .
N2 C2 N3 C4 179.3(6) .
N1 C2 N3 C4 -0.7(8) .
C2 N3 C4 N9 -178.1(6) .
C2 N3 C4 C5 0.4(9) .
C8 N9 C4 N3 177.2(7) .
C9 N9 C4 N3 -9.3(13) .
C8 N9 C4 C5 -1.5(8) .
C9 N9 C4 C5 172.0(8) .
C6 C5 C4 N3 0.5(10) .
N7 C5 C4 N3 -177.5(6) .
C6 C5 C4 N9 179.3(6) .
N7 C5 C4 N9 1.2(7) .
C8 N9 C9 C10 -45.8(18) .
C4 N9 C9 C10 142.1(12) .
N9 C9 C10 C11 171.1(11) .
O1 C11 C10 C9 -121.5(13) .
O2 C11 C10 C9 68.6(16) .
